data_1536946
loop_
_publ_author_name
'Zaremba, V.'
'Muts, I.'
'Poettgen, R.'
'Kal'ichak, Ya.M.'
'Hoffmann, R.D.'

_publ_section_title
;
 Ca3 Ni8 In4 - An ordered non-centrosymmetric variant of the Ba Li4 type
;
_journal_name_full 'Journal of Solid State Chemistry'
_journal_page_first 415
_journal_page_last 420
_journal_volume 160
_journal_year 2001
_chemical_formula_sum 'Ca3 In4 Ni8'
_chemical_name_systematic 'Ca3 Ni8 In4'
_space_group_IT_number 186
_symmetry_space_group_name_Hall 'P 6c -2c'
_symmetry_space_group_name_H-M 'P 63 m c'
_cell_angle_alpha 90
_cell_angle_beta 90
_cell_angle_gamma 120
_cell_formula_units_Z 2
_cell_length_a 8.989
_cell_length_b 8.989
_cell_length_c 7.522
_cell_volume 526.365
_citation_journal_id_ASTM JSSCBI
_cod_data_source_file Zaremba_JSSCBI_2001_122.cif
_cod_data_source_block Ca3In4Ni8
_cod_original_cell_volume 526.3647
_cod_database_code 1536946

loop_
_symmetry_equiv_pos_as_xyz
x,y,z
x-y,x,z+1/2
-y,x-y,z
-x,-y,z+1/2
-x+y,-x,z
y,-x+y,z+1/2
y,x,z+1/2
-x+y,y,z
-x,-x+y,z+1/2
-y,-x,z
x-y,-y,z+1/2
x,x-y,z

loop_
_atom_site_label
_atom_site_type_symbol
_atom_site_fract_x
_atom_site_fract_y
_atom_site_fract_z
_atom_site_occupancy
_atom_site_U_iso_or_equiv
In1 In 0.3333 0.6667 0.5745 1 0.0
Ca1 Ca 0.47039 0.52961 0.2341 1 0.0
Ni3 Ni 0.09855 0.1971 0.2495 1 0.0
Ni1 Ni 0 0 0.0017 1 0.0
Ni2 Ni 0.6667 0.3333 0.4255 1 0.0
Ni4 Ni 0.16038 0.32076 0.5621 1 0.0
In2 In 0.8306 0.6612 0.42965 1 0.0
